data_7159744
loop_
_publ_author_name
'Gogoi, Abhijit'
'Mukhopadhyay, Subhamoy'
'Chouhan, Raju'
'Das, Sajal Kumar'

_publ_section_title
;
 Synthesis of benzimidazole-fused 1,4-benzoxazepines and benzosultams
 spiro-connected to a 2-oxindole core <i>via</i> a tandem
 epoxide-opening/S<sub>N</sub>Ar approach.
;
_journal_issue 2
_journal_name_full 'Organic &amp; biomolecular chemistry'
_journal_page_first 353
_journal_page_last 363
_journal_paper_doi 10.1039/d3ob01613g
_journal_volume 22
_journal_year 2024
_chemical_formula_moiety 'C23 H16 Br N3 O2'
_chemical_formula_sum 'C23 H16 Br N3 O2'
_chemical_formula_weight 446.30
_space_group_crystal_system triclinic
_space_group_IT_number 2
_space_group_name_Hall '-P 1'
_space_group_name_H-M_alt 'P -1'
_atom_sites_solution_hydrogens geom
_audit_creation_date 2023-05-17
_audit_creation_method
;
Olex2 1.5
(compiled 2023.03.06 svn.rbb2c1857 for OlexSys, GUI svn.r6748)
;
_audit_update_record
;
2023-05-17 deposited with the CCDC.	2023-12-01 downloaded from the CCDC.
;
_cell_angle_alpha 78.499(2)
_cell_angle_beta 83.899(2)
_cell_angle_gamma 89.971(2)
_cell_formula_units_Z 4
_cell_length_a 8.8245(7)
_cell_length_b 12.5840(10)
_cell_length_c 17.0500(14)
_cell_measurement_reflns_used 9869
_cell_measurement_temperature 296.15
_cell_measurement_theta_max 25.17
_cell_measurement_theta_min 2.32
_cell_volume 1844.4(3)
_computing_cell_refinement 'SAINT V8.38A (Bruker, 2018)'
_computing_data_reduction 'SAINT V8.38A (Bruker, 2018)'
_computing_molecular_graphics 'Olex2 1.5 (Dolomanov et al., 2009)'
_computing_publication_material 'Olex2 1.5 (Dolomanov et al., 2009)'
_computing_structure_refinement 'SHELXL 2018/3 (Sheldrick, 2015)'
_computing_structure_solution 'olex2.solve 1.5 (Bourhis et al., 2015)'
_diffrn_ambient_temperature 296.15
_diffrn_detector_area_resol_mean 7.9
_diffrn_detector_type 'CCD area detector'
_diffrn_measured_fraction_theta_full 0.990
_diffrn_measured_fraction_theta_max 0.990
_diffrn_measurement_device 'three-circle diffractometer'
_diffrn_measurement_device_type 'Bruker SMART APEX2 area detector'
_diffrn_measurement_method '\w and \f scans'
_diffrn_radiation_type MoK\a
_diffrn_radiation_wavelength 0.71073
_diffrn_reflns_av_unetI/netI 0.0363
_diffrn_reflns_Laue_measured_fraction_full 0.990
_diffrn_reflns_Laue_measured_fraction_max 0.990
_diffrn_reflns_limit_h_max 10
_diffrn_reflns_limit_h_min -10
_diffrn_reflns_limit_k_max 14
_diffrn_reflns_limit_k_min -14
_diffrn_reflns_limit_l_max 20
_diffrn_reflns_limit_l_min 0
_diffrn_reflns_number 6438
_diffrn_reflns_point_group_measured_fraction_full 0.990
_diffrn_reflns_point_group_measured_fraction_max 0.990
_diffrn_reflns_theta_full 24.996
_diffrn_reflns_theta_max 24.996
_diffrn_reflns_theta_min 1.652
_exptl_absorpt_coefficient_mu 2.255
_exptl_absorpt_correction_T_max 0.7457
_exptl_absorpt_correction_T_min 0.6075
_exptl_absorpt_correction_type none
_exptl_absorpt_process_details
;
SADABS-2016/2 (Bruker,2016/2) was used for absorption correction.
wR2(int) was 0.0887 before and 0.0659 after correction.
The Ratio of minimum to maximum transmission is 0.8147.
The \l/2 correction factor is Not present.
;
_exptl_crystal_colour 'clear light white'
_exptl_crystal_colour_lustre clear
_exptl_crystal_colour_modifier light
_exptl_crystal_colour_primary white
_exptl_crystal_density_diffrn 1.607
_exptl_crystal_description cube
_exptl_crystal_F_000 904
_exptl_crystal_recrystallization_method 'Re-crystallisation from solvent: Ethanol'
_exptl_crystal_size_max 0.18
_exptl_crystal_size_mid 0.11
_exptl_crystal_size_min 0.1
_refine_diff_density_max 1.339
_refine_diff_density_min -0.512
_refine_diff_density_rms 0.086
_refine_ls_extinction_method none
_refine_ls_goodness_of_fit_ref 1.065
_refine_ls_hydrogen_treatment constr
_refine_ls_matrix_type full
_refine_ls_number_parameters 526
_refine_ls_number_reflns 6438
_refine_ls_number_restraints 0
_refine_ls_restrained_S_all 1.065
_refine_ls_R_factor_all 0.0540
_refine_ls_R_factor_gt 0.0455
_refine_ls_shift/su_max 0.000
_refine_ls_shift/su_mean 0.000
_refine_ls_structure_factor_coef Fsqd
_refine_ls_weighting_details 'w=1/[\s^2^(Fo^2^)+(0.0454P)^2^+5.6285P] where P=(Fo^2^+2Fc^2^)/3'
_refine_ls_weighting_scheme calc
_refine_ls_wR_factor_gt 0.1079
_refine_ls_wR_factor_ref 0.1131
_reflns_Friedel_coverage 0.000
_reflns_number_gt 5657
_reflns_number_total 6438
_reflns_threshold_expression 'I > 2\s(I)'
_cod_data_source_file d3ob01613g2.cif
_cod_data_source_block ag108
_cod_depositor_comments 'Adding full bibliography for 7159744--7159745.cif.'
_cod_database_code 7159744
_shelx_shelxl_version_number 2018/3
_shelx_space_group_comment
;
The symmetry employed for this shelxl refinement is uniquely defined
by the following loop, which should always be used as a source of
symmetry information in preference to the above space-group names.
They are only intended as comments.
;
_shelx_estimated_absorpt_t_max 0.806
_shelx_estimated_absorpt_t_min 0.687
_olex2_refinement_description
;
1. Twinned data refinement
 Scales: 0.9134(12)
 0.0866(12)
2. Fixed Uiso
 At 1.2 times of:
  All C(H) groups, All C(H,H) groups
 At 1.5 times of:
  All C(H,H,H) groups
3.a Secondary CH2 refined with riding coordinates:
 C33(H33A,H33B), C10(H10A,H10B)
3.b Aromatic/amide H refined with riding coordinates:
 C26(H26), C28(H28), C29(H29), C35(H35), C36(H36), C37(H37), C38(H38),
 C42(H42), C43(H43), C44(H44), C45(H45), C3(H3), C5(H5), C6(H6), C12(H12),
 C13(H13), C14(H14), C15(H15), C19(H19), C20(H20), C21(H21), C22(H22)
3.c Idealised Me refined as rotating group:
 C32(H32A,H32B,H32C), C9(H9A,H9B,H9C)
;
_olex2_date_sample_completion 2022-07-27
_olex2_date_sample_data_collection 2022-07-27
_olex2_date_sample_submission 2022-07-27
_olex2_submission_original_sample_id ag108
_olex2_submission_special_instructions 'No special instructions were received'

loop_
_space_group_symop_operation_xyz
'x, y, z'
'-x, -y, -z'

loop_
_atom_site_label
_atom_site_type_symbol
_atom_site_fract_x
_atom_site_fract_y
_atom_site_fract_z
_atom_site_U_iso_or_equiv
_atom_site_adp_type
_atom_site_occupancy
_atom_site_site_symmetry_order
_atom_site_calc_flag
_atom_site_refinement_flags_posn
_atom_site_refinement_flags_adp
_atom_site_refinement_flags_occupancy
_atom_site_disorder_assembly
_atom_site_disorder_group
Br1 Br -0.91387(5) 0.19303(4) -0.04741(3) 0.02872(14) Uani 1 1 d . . . . .
O3 O -1.1764(3) -0.1478(2) -0.33676(17) 0.0196(6) Uani 1 1 d . . . . .
O4 O -1.1103(3) -0.1785(2) -0.16171(16) 0.0161(6) Uani 1 1 d . . . . .
N4 N -1.1735(4) 0.0268(3) -0.3139(2) 0.0169(7) Uani 1 1 d . . . . .
N5 N -0.8590(4) -0.2157(2) -0.29628(19) 0.0122(7) Uani 1 1 d . . . . .
N6 N -0.8838(4) -0.3780(3) -0.3290(2) 0.0148(7) Uani 1 1 d . . . . .
C24 C -1.0400(4) -0.1011(3) -0.2285(2) 0.0123(8) Uani 1 1 d . . . . .
C25 C -1.0428(4) 0.0071(3) -0.2033(2) 0.0135(8) Uani 1 1 d . . . . .
C26 C -0.9789(4) 0.0375(3) -0.1407(2) 0.0169(8) Uani 1 1 d . . . . .
H26 H -0.927245 -0.011162 -0.104903 0.020 Uiso 1 1 calc R U . . .
C27 C -0.9963(5) 0.1464(3) -0.1340(3) 0.0197(9) Uani 1 1 d . . . . .
C28 C -1.0712(5) 0.2193(3) -0.1871(3) 0.0214(9) Uani 1 1 d . . . . .
H28 H -1.079645 0.290876 -0.180745 0.026 Uiso 1 1 calc R U . . .
C29 C -1.1351(5) 0.1864(3) -0.2509(3) 0.0206(9) Uani 1 1 d . . . . .
H29 H -1.185858 0.234814 -0.287312 0.025 Uiso 1 1 calc R U . . .
C30 C -1.1192(4) 0.0800(3) -0.2568(2) 0.0159(8) Uani 1 1 d . . . . .
C31 C -1.1388(4) -0.0803(3) -0.2999(2) 0.0146(8) Uani 1 1 d . . . . .
C32 C -1.2658(5) 0.0774(3) -0.3767(3) 0.0224(9) Uani 1 1 d . . . . .
H32A H -1.291524 0.024869 -0.407213 0.034 Uiso 1 1 calc R U . . .
H32B H -1.209047 0.136594 -0.411802 0.034 Uiso 1 1 calc R U . . .
H32C H -1.357409 0.104117 -0.352507 0.034 Uiso 1 1 calc R U . . .
C33 C -0.8749(4) -0.1266(3) -0.2537(2) 0.0139(8) Uani 1 1 d . . . . .
H33A H -0.826107 -0.062253 -0.287975 0.017 Uiso 1 1 calc R U . . .
H33B H -0.821644 -0.144073 -0.206010 0.017 Uiso 1 1 calc R U . . .
C34 C -0.7520(4) -0.2159(3) -0.3616(2) 0.0145(8) Uani 1 1 d . . . . .
C35 C -0.6423(5) -0.1390(3) -0.4022(2) 0.0176(8) Uani 1 1 d . . . . .
H35 H -0.632368 -0.071945 -0.388015 0.021 Uiso 1 1 calc R U . . .
C36 C -0.5489(5) -0.1681(3) -0.4648(3) 0.0201(9) Uani 1 1 d . . . . .
H36 H -0.473378 -0.119740 -0.493313 0.024 Uiso 1 1 calc R U . . .
C37 C -0.5663(5) -0.2694(3) -0.4860(3) 0.0201(9) Uani 1 1 d . . . . .
H37 H -0.502919 -0.285520 -0.529071 0.024 Uiso 1 1 calc R U . . .
C38 C -0.6744(5) -0.3461(3) -0.4451(2) 0.0197(9) Uani 1 1 d . . . . .
H38 H -0.683606 -0.413241 -0.459334 0.024 Uiso 1 1 calc R U . . .
C39 C -0.7698(4) -0.3184(3) -0.3809(2) 0.0142(8) Uani 1 1 d . . . . .
C40 C -0.9335(4) -0.3151(3) -0.2789(2) 0.0118(8) Uani 1 1 d . . . . .
C41 C -1.0542(4) -0.3504(3) -0.2115(2) 0.0152(8) Uani 1 1 d . . . . .
C42 C -1.0972(5) -0.4612(3) -0.1972(3) 0.0194(9) Uani 1 1 d . . . . .
H42 H -1.050166 -0.504817 -0.230221 0.023 Uiso 1 1 calc R U . . .
C43 C -1.2066(5) -0.5070(3) -0.1359(3) 0.0209(9) Uani 1 1 d . . . . .
H43 H -1.233447 -0.580027 -0.128767 0.025 Uiso 1 1 calc R U . . .
C44 C -1.2762(5) -0.4441(3) -0.0851(2) 0.0196(9) Uani 1 1 d . . . . .
H44 H -1.347766 -0.475079 -0.042635 0.023 Uiso 1 1 calc R U . . .
C45 C -1.2386(4) -0.3349(3) -0.0980(2) 0.0160(8) Uani 1 1 d . . . . .
H45 H -1.286267 -0.292203 -0.064341 0.019 Uiso 1 1 calc R U . . .
C46 C -1.1298(4) -0.2879(3) -0.1610(2) 0.0144(8) Uani 1 1 d . . . . .
Br2 Br -0.76927(6) -0.29337(3) -0.06104(3) 0.02541(13) Uani 1 1 d . . . . .
O1 O -0.3990(3) -0.6587(2) -0.33568(17) 0.0202(6) Uani 1 1 d . . . . .
O2 O -0.5352(3) -0.6810(2) -0.16089(16) 0.0168(6) Uani 1 1 d . . . . .
N1 N -0.4021(4) -0.4823(3) -0.3166(2) 0.0158(7) Uani 1 1 d . . . . .
N2 N -0.7319(4) -0.7183(2) -0.29471(19) 0.0126(7) Uani 1 1 d . . . . .
N3 N -0.6910(4) -0.8793(3) -0.3290(2) 0.0156(7) Uani 1 1 d . . . . .
C1 C -0.5762(4) -0.6042(3) -0.2289(2) 0.0127(8) Uani 1 1 d . . . . .
C2 C -0.5791(4) -0.4943(3) -0.2065(2) 0.0154(8) Uani 1 1 d . . . . .
C3 C -0.6679(5) -0.4572(3) -0.1462(2) 0.0161(8) Uani 1 1 d . . . . .
H3 H -0.737046 -0.502787 -0.109733 0.019 Uiso 1 1 calc R U . . .
C4 C -0.6492(5) -0.3487(3) -0.1425(3) 0.0201(9) Uani 1 1 d . . . . .
C5 C -0.5482(5) -0.2802(3) -0.1972(3) 0.0209(9) Uani 1 1 d . . . . .
H5 H -0.538737 -0.208034 -0.192900 0.025 Uiso 1 1 calc R U . . .
C6 C -0.4604(5) -0.3172(3) -0.2585(3) 0.0190(9) Uani 1 1 d . . . . .
H6 H -0.393327 -0.271129 -0.295887 0.023 Uiso 1 1 calc R U . . .
C7 C -0.4773(4) -0.4254(3) -0.2615(2) 0.0159(8) Uani 1 1 d . . . . .
C8 C -0.4488(4) -0.5885(3) -0.3004(2) 0.0150(8) Uani 1 1 d . . . . .
C9 C -0.2822(5) -0.4362(3) -0.3797(3) 0.0213(9) Uani 1 1 d . . . . .
H9A H -0.239664 -0.492409 -0.405373 0.032 Uiso 1 1 calc R U . . .
H9B H -0.203807 -0.404025 -0.356498 0.032 Uiso 1 1 calc R U . . .
H9C H -0.324223 -0.381718 -0.418815 0.032 Uiso 1 1 calc R U . . .
C10 C -0.7322(4) -0.6299(3) -0.2520(2) 0.0148(8) Uani 1 1 d . . . . .
H10A H -0.802884 -0.647927 -0.203456 0.018 Uiso 1 1 calc R U . . .
H10B H -0.768758 -0.565488 -0.285445 0.018 Uiso 1 1 calc R U . . .
C11 C -0.8087(4) -0.7174(3) -0.3611(2) 0.0143(8) Uani 1 1 d . . . . .
C12 C -0.9004(4) -0.6399(3) -0.4022(2) 0.0161(8) Uani 1 1 d . . . . .
H12 H -0.917438 -0.573205 -0.387494 0.019 Uiso 1 1 calc R U . . .
C13 C -0.9647(5) -0.6680(3) -0.4662(2) 0.0188(9) Uani 1 1 d . . . . .
H13 H -1.027389 -0.618998 -0.495032 0.023 Uiso 1 1 calc R U . . .
C14 C -0.9376(5) -0.7684(3) -0.4885(2) 0.0208(9) Uani 1 1 d . . . . .
H14 H -0.981187 -0.783632 -0.532498 0.025 Uiso 1 1 calc R U . . .
C15 C -0.8483(5) -0.8447(3) -0.4470(2) 0.0191(9) Uani 1 1 d . . . . .
H15 H -0.831873 -0.911394 -0.461768 0.023 Uiso 1 1 calc R U . . .
C16 C -0.7829(4) -0.8187(3) -0.3818(2) 0.0140(8) Uani 1 1 d . . . . .
C17 C -0.6635(4) -0.8173(3) -0.2776(2) 0.0132(8) Uani 1 1 d . . . . .
C18 C -0.5714(4) -0.8528(3) -0.2105(2) 0.0141(8) Uani 1 1 d . . . . .
C19 C -0.5340(5) -0.9631(3) -0.1959(2) 0.0190(9) Uani 1 1 d . . . . .
H19 H -0.568729 -1.006895 -0.228522 0.023 Uiso 1 1 calc R U . . .
C20 C -0.4482(5) -1.0093(3) -0.1355(3) 0.0217(9) Uani 1 1 d . . . . .
H20 H -0.424459 -1.082358 -0.128462 0.026 Uiso 1 1 calc R U . . .
C21 C -0.3974(5) -0.9458(3) -0.0853(3) 0.0203(9) Uani 1 1 d . . . . .
H21 H -0.340275 -0.975983 -0.043893 0.024 Uiso 1 1 calc R U . . .
C22 C -0.4325(4) -0.8382(3) -0.0973(2) 0.0148(8) Uani 1 1 d . . . . .
H22 H -0.400099 -0.795916 -0.063066 0.018 Uiso 1 1 calc R U . . .
C23 C -0.5164(4) -0.7900(3) -0.1603(2) 0.0151(8) Uani 1 1 d . . . . .

loop_
_atom_site_aniso_label
_atom_site_aniso_U_11
_atom_site_aniso_U_22
_atom_site_aniso_U_33
_atom_site_aniso_U_23
_atom_site_aniso_U_13
_atom_site_aniso_U_12
Br1 0.0333(3) 0.0284(3) 0.0279(3) -0.01840(19) 0.00536(19) -0.00954(19)
O3 0.0192(15) 0.0193(15) 0.0218(15) -0.0054(12) -0.0067(12) -0.0031(12)
O4 0.0215(15) 0.0086(13) 0.0167(14) -0.0020(11) 0.0034(12) -0.0034(11)
N4 0.0164(17) 0.0162(17) 0.0172(17) -0.0002(14) -0.0037(14) 0.0048(14)
N5 0.0114(16) 0.0095(15) 0.0149(16) -0.0015(13) 0.0005(13) -0.0010(12)
N6 0.0135(17) 0.0136(16) 0.0183(17) -0.0046(13) -0.0031(14) 0.0012(13)
C24 0.0156(19) 0.0076(18) 0.0129(19) -0.0007(14) -0.0007(16) 0.0000(15)
C25 0.0133(19) 0.0083(18) 0.018(2) -0.0021(15) 0.0037(16) -0.0008(15)
C26 0.014(2) 0.017(2) 0.018(2) -0.0029(16) 0.0019(16) -0.0031(16)
C27 0.018(2) 0.020(2) 0.023(2) -0.0104(17) 0.0060(17) -0.0042(17)
C28 0.016(2) 0.013(2) 0.034(2) -0.0089(18) 0.0101(18) -0.0026(16)
C29 0.017(2) 0.013(2) 0.029(2) 0.0009(17) 0.0041(18) 0.0042(16)
C30 0.0116(19) 0.017(2) 0.018(2) -0.0035(16) 0.0023(16) -0.0003(15)
C31 0.0112(19) 0.016(2) 0.015(2) -0.0011(16) 0.0018(16) -0.0025(15)
C32 0.019(2) 0.023(2) 0.023(2) 0.0033(18) -0.0065(18) 0.0037(18)
C33 0.0135(19) 0.0109(18) 0.018(2) -0.0057(15) -0.0007(16) -0.0005(15)
C34 0.0118(19) 0.016(2) 0.015(2) -0.0019(16) -0.0027(16) 0.0030(15)
C35 0.015(2) 0.016(2) 0.020(2) 0.0010(16) -0.0047(17) 0.0008(16)
C36 0.016(2) 0.021(2) 0.022(2) 0.0000(17) -0.0018(17) 0.0011(17)
C37 0.014(2) 0.029(2) 0.018(2) -0.0054(18) -0.0026(16) 0.0033(17)
C38 0.019(2) 0.023(2) 0.019(2) -0.0091(17) -0.0045(17) 0.0033(17)
C39 0.0117(19) 0.0136(19) 0.018(2) -0.0034(16) -0.0052(16) 0.0027(15)
C40 0.0098(18) 0.0111(18) 0.0146(19) -0.0016(15) -0.0029(15) 0.0006(14)
C41 0.0114(19) 0.0145(19) 0.020(2) -0.0026(16) -0.0047(16) -0.0010(15)
C42 0.021(2) 0.014(2) 0.024(2) -0.0051(17) -0.0044(18) 0.0029(17)
C43 0.026(2) 0.0108(19) 0.025(2) -0.0005(17) -0.0034(18) -0.0035(17)
C44 0.021(2) 0.018(2) 0.017(2) 0.0030(16) -0.0022(17) -0.0034(17)
C45 0.0124(19) 0.017(2) 0.018(2) -0.0016(16) -0.0055(16) 0.0018(16)
C46 0.016(2) 0.0108(18) 0.016(2) 0.0005(15) -0.0066(16) 0.0005(15)
Br2 0.0398(3) 0.0204(2) 0.0199(2) -0.01073(17) -0.00847(19) 0.01089(18)
O1 0.0187(15) 0.0195(15) 0.0229(15) -0.0074(12) 0.0014(12) 0.0031(12)
O2 0.0260(16) 0.0086(13) 0.0163(14) -0.0016(11) -0.0066(12) 0.0000(11)
N1 0.0152(17) 0.0136(16) 0.0178(17) -0.0018(13) -0.0004(14) -0.0007(13)
N2 0.0109(16) 0.0108(15) 0.0165(17) -0.0040(13) -0.0014(13) -0.0020(13)
N3 0.0165(17) 0.0121(16) 0.0180(17) -0.0032(13) -0.0010(14) -0.0014(13)
C1 0.0150(19) 0.0095(18) 0.0137(19) -0.0019(15) -0.0024(16) -0.0003(15)
C2 0.016(2) 0.0132(19) 0.018(2) -0.0047(16) -0.0052(16) 0.0007(16)
C3 0.017(2) 0.016(2) 0.016(2) -0.0040(16) -0.0039(16) -0.0009(16)
C4 0.025(2) 0.019(2) 0.021(2) -0.0102(17) -0.0117(18) 0.0074(17)
C5 0.027(2) 0.0102(19) 0.029(2) -0.0073(17) -0.0127(19) 0.0006(17)
C6 0.018(2) 0.0121(19) 0.026(2) 0.0016(17) -0.0089(18) -0.0025(16)
C7 0.015(2) 0.015(2) 0.018(2) -0.0022(16) -0.0065(16) -0.0024(16)
C8 0.015(2) 0.015(2) 0.0136(19) -0.0005(16) -0.0008(16) 0.0001(16)
C9 0.018(2) 0.023(2) 0.019(2) 0.0018(17) 0.0017(17) -0.0061(17)
C10 0.0145(19) 0.0092(18) 0.022(2) -0.0062(15) -0.0005(16) -0.0028(15)
C11 0.0130(19) 0.0152(19) 0.0141(19) -0.0016(15) -0.0005(16) -0.0035(15)
C12 0.014(2) 0.0139(19) 0.019(2) -0.0006(16) -0.0012(16) 0.0004(16)
C13 0.015(2) 0.020(2) 0.019(2) -0.0001(17) -0.0002(17) -0.0022(16)
C14 0.020(2) 0.025(2) 0.019(2) -0.0048(18) -0.0047(18) -0.0032(18)
C15 0.020(2) 0.021(2) 0.017(2) -0.0063(17) -0.0001(17) -0.0033(17)
C16 0.0100(18) 0.0155(19) 0.016(2) -0.0037(16) 0.0012(15) -0.0024(15)
C17 0.0117(19) 0.0086(18) 0.017(2) 0.0000(15) 0.0016(16) -0.0024(15)
C18 0.0123(19) 0.0150(19) 0.0129(19) 0.0006(15) 0.0020(15) -0.0032(15)
C19 0.020(2) 0.017(2) 0.021(2) -0.0038(17) -0.0037(18) -0.0008(17)
C20 0.022(2) 0.015(2) 0.027(2) 0.0024(17) -0.0073(18) 0.0050(17)
C21 0.019(2) 0.019(2) 0.020(2) 0.0033(17) -0.0024(17) 0.0003(17)
C22 0.0137(19) 0.016(2) 0.0143(19) -0.0032(15) -0.0017(16) -0.0009(15)
C23 0.016(2) 0.0104(18) 0.017(2) -0.0001(15) 0.0011(16) 0.0009(15)

loop_
_atom_type_symbol
_atom_type_description
_atom_type_scat_dispersion_real
_atom_type_scat_dispersion_imag
_atom_type_scat_source
C C 0.0033 0.0016 'International Tables Vol C Tables 4.2.6.8 and 6.1.1.4'
H H 0.0000 0.0000 'International Tables Vol C Tables 4.2.6.8 and 6.1.1.4'
Br Br -0.2901 2.4595 'International Tables Vol C Tables 4.2.6.8 and 6.1.1.4'
N N 0.0061 0.0033 'International Tables Vol C Tables 4.2.6.8 and 6.1.1.4'
O O 0.0106 0.0060 'International Tables Vol C Tables 4.2.6.8 and 6.1.1.4'

loop_
_geom_angle_atom_site_label_1
_geom_angle_atom_site_label_2
_geom_angle_atom_site_label_3
_geom_angle
_geom_angle_site_symmetry_1
_geom_angle_site_symmetry_3
_geom_angle_publ_flag
C46 O4 C24 124.7(3) . . ?
C30 N4 C32 124.5(3) . . ?
C31 N4 C30 111.7(3) . . ?
C31 N4 C32 123.6(3) . . ?
C34 N5 C33 123.4(3) . . ?
C40 N5 C33 129.3(3) . . ?
C40 N5 C34 107.2(3) . . ?
C40 N6 C39 105.4(3) . . ?
O4 C24 C25 106.9(3) . . ?
O4 C24 C31 112.0(3) . . ?
O4 C24 C33 113.4(3) . . ?
C25 C24 C31 102.1(3) . . ?
C25 C24 C33 108.6(3) . . ?
C33 C24 C31 113.0(3) . . ?
C26 C25 C24 129.2(4) . . ?
C26 C25 C30 121.9(4) . . ?
C30 C25 C24 108.9(3) . . ?
C25 C26 H26 122.0 . . ?
C25 C26 C27 116.0(4) . . ?
C27 C26 H26 122.0 . . ?
C26 C27 Br1 118.1(3) . . ?
C28 C27 Br1 119.4(3) . . ?
C28 C27 C26 122.5(4) . . ?
C27 C28 H28 119.8 . . ?
C27 C28 C29 120.5(4) . . ?
C29 C28 H28 119.8 . . ?
C28 C29 H29 121.5 . . ?
C30 C29 C28 117.0(4) . . ?
C30 C29 H29 121.5 . . ?
C25 C30 N4 109.6(3) . . ?
C29 C30 N4 128.2(4) . . ?
C29 C30 C25 122.2(4) . . ?
O3 C31 N4 126.7(4) . . ?
O3 C31 C24 125.8(3) . . ?
N4 C31 C24 107.4(3) . . ?
N4 C32 H32A 109.5 . . ?
N4 C32 H32B 109.5 . . ?
N4 C32 H32C 109.5 . . ?
H32A C32 H32B 109.5 . . ?
H32A C32 H32C 109.5 . . ?
H32B C32 H32C 109.5 . . ?
N5 C33 C24 113.9(3) . . ?
N5 C33 H33A 108.8 . . ?
N5 C33 H33B 108.8 . . ?
C24 C33 H33A 108.8 . . ?
C24 C33 H33B 108.8 . . ?
H33A C33 H33B 107.7 . . ?
N5 C34 C35 131.8(4) . . ?
N5 C34 C39 104.7(3) . . ?
C35 C34 C39 123.5(4) . . ?
C34 C35 H35 121.8 . . ?
C36 C35 C34 116.3(4) . . ?
C36 C35 H35 121.8 . . ?
C35 C36 H36 119.4 . . ?
C35 C36 C37 121.2(4) . . ?
C37 C36 H36 119.4 . . ?
C36 C37 H37 118.8 . . ?
C38 C37 C36 122.4(4) . . ?
C38 C37 H37 118.8 . . ?
C37 C38 H38 121.4 . . ?
C37 C38 C39 117.3(4) . . ?
C39 C38 H38 121.4 . . ?
N6 C39 C34 110.4(3) . . ?
N6 C39 C38 130.2(4) . . ?
C34 C39 C38 119.4(4) . . ?
N5 C40 C41 125.1(3) . . ?
N6 C40 N5 112.3(3) . . ?
N6 C40 C41 122.6(3) . . ?
C42 C41 C40 115.3(3) . . ?
C46 C41 C40 128.1(3) . . ?
C46 C41 C42 116.6(4) . . ?
C41 C42 H42 118.8 . . ?
C43 C42 C41 122.3(4) . . ?
C43 C42 H42 118.8 . . ?
C42 C43 H43 120.1 . . ?
C42 C43 C44 119.9(4) . . ?
C44 C43 H43 120.1 . . ?
C43 C44 H44 120.3 . . ?
C45 C44 C43 119.5(4) . . ?
C45 C44 H44 120.3 . . ?
C44 C45 H45 119.7 . . ?
C44 C45 C46 120.7(4) . . ?
C46 C45 H45 119.7 . . ?
O4 C46 C41 128.6(4) . . ?
O4 C46 C45 110.4(3) . . ?
C45 C46 C41 121.0(4) . . ?
C23 O2 C1 123.8(3) . . ?
C7 N1 C9 124.6(3) . . ?
C8 N1 C7 111.3(3) . . ?
C8 N1 C9 124.0(3) . . ?
C11 N2 C10 123.9(3) . . ?
C17 N2 C10 128.7(3) . . ?
C17 N2 C11 107.3(3) . . ?
C17 N3 C16 105.6(3) . . ?
O2 C1 C2 107.4(3) . . ?
O2 C1 C8 111.9(3) . . ?
O2 C1 C10 112.2(3) . . ?
C2 C1 C8 102.2(3) . . ?
C2 C1 C10 109.1(3) . . ?
C10 C1 C8 113.4(3) . . ?
C3 C2 C1 130.2(4) . . ?
C3 C2 C7 121.3(4) . . ?
C7 C2 C1 108.5(3) . . ?
C2 C3 H3 121.5 . . ?
C2 C3 C4 116.9(4) . . ?
C4 C3 H3 121.5 . . ?
C3 C4 Br2 118.6(3) . . ?
C5 C4 Br2 119.5(3) . . ?
C5 C4 C3 121.8(4) . . ?
C4 C5 H5 119.4 . . ?
C4 C5 C6 121.2(4) . . ?
C6 C5 H5 119.4 . . ?
C5 C6 H6 121.5 . . ?
C7 C6 C5 117.0(4) . . ?
C7 C6 H6 121.5 . . ?
C2 C7 N1 110.2(3) . . ?
C6 C7 N1 128.1(4) . . ?
C6 C7 C2 121.8(4) . . ?
O1 C8 N1 126.2(4) . . ?
O1 C8 C1 126.1(3) . . ?
N1 C8 C1 107.7(3) . . ?
N1 C9 H9A 109.5 . . ?
N1 C9 H9B 109.5 . . ?
N1 C9 H9C 109.5 . . ?
H9A C9 H9B 109.5 . . ?
H9A C9 H9C 109.5 . . ?
H9B C9 H9C 109.5 . . ?
N2 C10 C1 113.7(3) . . ?
N2 C10 H10A 108.8 . . ?
N2 C10 H10B 108.8 . . ?
C1 C10 H10A 108.8 . . ?
C1 C10 H10B 108.8 . . ?
H10A C10 H10B 107.7 . . ?
N2 C11 C12 131.7(4) . . ?
N2 C11 C16 105.5(3) . . ?
C12 C11 C16 122.8(4) . . ?
C11 C12 H12 121.9 . . ?
C13 C12 C11 116.1(4) . . ?
C13 C12 H12 121.9 . . ?
C12 C13 H13 119.1 . . ?
C12 C13 C14 121.8(4) . . ?
C14 C13 H13 119.1 . . ?
C13 C14 H14 119.2 . . ?
C15 C14 C13 121.6(4) . . ?
C15 C14 H14 119.2 . . ?
C14 C15 H15 121.1 . . ?
C14 C15 C16 117.8(4) . . ?
C16 C15 H15 121.1 . . ?
N3 C16 C11 109.7(3) . . ?
N3 C16 C15 130.4(4) . . ?
C15 C16 C11 119.9(4) . . ?
N2 C17 C18 125.3(3) . . ?
N3 C17 N2 111.9(3) . . ?
N3 C17 C18 122.8(3) . . ?
C19 C18 C17 115.6(3) . . ?
C23 C18 C17 127.8(4) . . ?
C23 C18 C19 116.6(4) . . ?
C18 C19 H19 118.5 . . ?
C20 C19 C18 122.9(4) . . ?
C20 C19 H19 118.5 . . ?
C19 C20 H20 120.3 . . ?
C19 C20 C21 119.4(4) . . ?
C21 C20 H20 120.3 . . ?
C20 C21 H21 120.4 . . ?
C22 C21 C20 119.2(4) . . ?
C22 C21 H21 120.4 . . ?
C21 C22 H22 119.2 . . ?
C21 C22 C23 121.5(4) . . ?
C23 C22 H22 119.2 . . ?
O2 C23 C18 129.0(4) . . ?
O2 C23 C22 110.8(3) . . ?
C18 C23 C22 120.2(3) . . ?

loop_
_geom_bond_atom_site_label_1
_geom_bond_atom_site_label_2
_geom_bond_distance
_geom_bond_site_symmetry_2
_geom_bond_publ_flag
Br1 C27 1.905(4) . ?
O3 C31 1.218(5) . ?
O4 C24 1.428(4) . ?
O4 C46 1.386(5) . ?
N4 C30 1.409(5) . ?
N4 C31 1.362(5) . ?
N4 C32 1.459(5) . ?
N5 C33 1.451(5) . ?
N5 C34 1.382(5) . ?
N5 C40 1.377(5) . ?
N6 C39 1.380(5) . ?
N6 C40 1.319(5) . ?
C24 C25 1.507(5) . ?
C24 C31 1.552(5) . ?
C24 C33 1.527(5) . ?
C25 C26 1.377(6) . ?
C25 C30 1.387(6) . ?
C26 H26 0.9300 . ?
C26 C27 1.404(6) . ?
C27 C28 1.375(6) . ?
C28 H28 0.9300 . ?
C28 C29 1.408(6) . ?
C29 H29 0.9300 . ?
C29 C30 1.369(6) . ?
C32 H32A 0.9600 . ?
C32 H32B 0.9600 . ?
C32 H32C 0.9600 . ?
C33 H33A 0.9700 . ?
C33 H33B 0.9700 . ?
C34 C35 1.393(6) . ?
C34 C39 1.406(5) . ?
C35 H35 0.9300 . ?
C35 C36 1.387(6) . ?
C36 H36 0.9300 . ?
C36 C37 1.405(6) . ?
C37 H37 0.9300 . ?
C37 C38 1.386(6) . ?
C38 H38 0.9300 . ?
C38 C39 1.408(6) . ?
C40 C41 1.479(5) . ?
C41 C42 1.411(6) . ?
C41 C46 1.398(6) . ?
C42 H42 0.9300 . ?
C42 C43 1.379(6) . ?
C43 H43 0.9300 . ?
C43 C44 1.384(6) . ?
C44 H44 0.9300 . ?
C44 C45 1.383(6) . ?
C45 H45 0.9300 . ?
C45 C46 1.398(6) . ?
Br2 C4 1.900(4) . ?
O1 C8 1.220(5) . ?
O2 C1 1.432(5) . ?
O2 C23 1.380(5) . ?
N1 C7 1.404(5) . ?
N1 C8 1.365(5) . ?
N1 C9 1.457(5) . ?
N2 C10 1.447(5) . ?
N2 C11 1.378(5) . ?
N2 C17 1.375(5) . ?
N3 C16 1.389(5) . ?
N3 C17 1.324(5) . ?
C1 C2 1.506(5) . ?
C1 C8 1.550(5) . ?
C1 C10 1.523(5) . ?
C2 C3 1.381(6) . ?
C2 C7 1.391(6) . ?
C3 H3 0.9300 . ?
C3 C4 1.390(6) . ?
C4 C5 1.383(6) . ?
C5 H5 0.9300 . ?
C5 C6 1.389(6) . ?
C6 H6 0.9300 . ?
C6 C7 1.382(6) . ?
C9 H9A 0.9600 . ?
C9 H9B 0.9600 . ?
C9 H9C 0.9600 . ?
C10 H10A 0.9700 . ?
C10 H10B 0.9700 . ?
C11 C12 1.394(5) . ?
C11 C16 1.401(5) . ?
C12 H12 0.9300 . ?
C12 C13 1.387(6) . ?
C13 H13 0.9300 . ?
C13 C14 1.404(6) . ?
C14 H14 0.9300 . ?
C14 C15 1.376(6) . ?
C15 H15 0.9300 . ?
C15 C16 1.400(6) . ?
C17 C18 1.472(5) . ?
C18 C19 1.406(6) . ?
C18 C23 1.396(6) . ?
C19 H19 0.9300 . ?
C19 C20 1.378(6) . ?
C20 H20 0.9300 . ?
C20 C21 1.389(6) . ?
C21 H21 0.9300 . ?
C21 C22 1.369(6) . ?
C22 H22 0.9300 . ?
C22 C23 1.406(6) . ?

loop_
_geom_torsion_atom_site_label_1
_geom_torsion_atom_site_label_2
_geom_torsion_atom_site_label_3
_geom_torsion_atom_site_label_4
_geom_torsion
_geom_torsion_site_symmetry_1
_geom_torsion_site_symmetry_2
_geom_torsion_site_symmetry_3
_geom_torsion_site_symmetry_4
_geom_torsion_publ_flag
Br1 C27 C28 C29 -179.0(3) . . . . ?
O4 C24 C25 C26 59.8(5) . . . . ?
O4 C24 C25 C30 -122.5(3) . . . . ?
O4 C24 C31 O3 -61.3(5) . . . . ?
O4 C24 C31 N4 119.5(3) . . . . ?
O4 C24 C33 N5 74.5(4) . . . . ?
N5 C34 C35 C36 177.9(4) . . . . ?
N5 C34 C39 N6 0.0(4) . . . . ?
N5 C34 C39 C38 -178.8(3) . . . . ?
N5 C40 C41 C42 -170.2(4) . . . . ?
N5 C40 C41 C46 9.7(6) . . . . ?
N6 C40 C41 C42 8.9(5) . . . . ?
N6 C40 C41 C46 -171.2(4) . . . . ?
C24 O4 C46 C41 19.0(6) . . . . ?
C24 O4 C46 C45 -162.8(3) . . . . ?
C24 C25 C26 C27 177.8(4) . . . . ?
C24 C25 C30 N4 2.6(4) . . . . ?
C24 C25 C30 C29 -177.6(4) . . . . ?
C25 C24 C31 O3 -175.4(4) . . . . ?
C25 C24 C31 N4 5.4(4) . . . . ?
C25 C24 C33 N5 -166.7(3) . . . . ?
C25 C26 C27 Br1 178.8(3) . . . . ?
C25 C26 C27 C28 -0.6(6) . . . . ?
C26 C25 C30 N4 -179.5(4) . . . . ?
C26 C25 C30 C29 0.3(6) . . . . ?
C26 C27 C28 C29 0.4(6) . . . . ?
C27 C28 C29 C30 0.2(6) . . . . ?
C28 C29 C30 N4 179.2(4) . . . . ?
C28 C29 C30 C25 -0.5(6) . . . . ?
C30 N4 C31 O3 176.5(4) . . . . ?
C30 N4 C31 C24 -4.3(4) . . . . ?
C30 C25 C26 C27 0.3(6) . . . . ?
C31 N4 C30 C25 1.2(5) . . . . ?
C31 N4 C30 C29 -178.6(4) . . . . ?
C31 C24 C25 C26 177.5(4) . . . . ?
C31 C24 C25 C30 -4.8(4) . . . . ?
C31 C24 C33 N5 -54.2(4) . . . . ?
C32 N4 C30 C25 176.7(4) . . . . ?
C32 N4 C30 C29 -3.1(6) . . . . ?
C32 N4 C31 O3 0.9(6) . . . . ?
C32 N4 C31 C24 -179.9(3) . . . . ?
C33 N5 C34 C35 -1.1(6) . . . . ?
C33 N5 C34 C39 176.6(3) . . . . ?
C33 N5 C40 N6 -176.8(3) . . . . ?
C33 N5 C40 C41 2.4(6) . . . . ?
C33 C24 C25 C26 -63.0(5) . . . . ?
C33 C24 C25 C30 114.8(4) . . . . ?
C33 C24 C31 O3 68.2(5) . . . . ?
C33 C24 C31 N4 -111.0(3) . . . . ?
C34 N5 C33 C24 140.3(4) . . . . ?
C34 N5 C40 N6 -1.0(4) . . . . ?
C34 N5 C40 C41 178.2(3) . . . . ?
C34 C35 C36 C37 0.6(6) . . . . ?
C35 C34 C39 N6 178.0(4) . . . . ?
C35 C34 C39 C38 -0.8(6) . . . . ?
C35 C36 C37 C38 -1.3(6) . . . . ?
C36 C37 C38 C39 0.9(6) . . . . ?
C37 C38 C39 N6 -178.5(4) . . . . ?
C37 C38 C39 C34 0.1(6) . . . . ?
C39 N6 C40 N5 1.0(4) . . . . ?
C39 N6 C40 C41 -178.2(3) . . . . ?
C39 C34 C35 C36 0.5(6) . . . . ?
C40 N5 C33 C24 -44.6(5) . . . . ?
C40 N5 C34 C35 -177.2(4) . . . . ?
C40 N5 C34 C39 0.6(4) . . . . ?
C40 N6 C39 C34 -0.6(4) . . . . ?
C40 N6 C39 C38 178.1(4) . . . . ?
C40 C41 C42 C43 179.1(4) . . . . ?
C40 C41 C46 O4 0.1(7) . . . . ?
C40 C41 C46 C45 -177.9(4) . . . . ?
C41 C42 C43 C44 -1.1(6) . . . . ?
C42 C41 C46 O4 -179.9(4) . . . . ?
C42 C41 C46 C45 2.0(6) . . . . ?
C42 C43 C44 C45 2.0(6) . . . . ?
C43 C44 C45 C46 -0.9(6) . . . . ?
C44 C45 C46 O4 -179.6(3) . . . . ?
C44 C45 C46 C41 -1.2(6) . . . . ?
C46 O4 C24 C25 -180.0(3) . . . . ?
C46 O4 C24 C31 69.0(4) . . . . ?
C46 O4 C24 C33 -60.3(5) . . . . ?
C46 C41 C42 C43 -0.9(6) . . . . ?
Br2 C4 C5 C6 -178.9(3) . . . . ?
O2 C1 C2 C3 -61.4(5) . . . . ?
O2 C1 C2 C7 122.0(3) . . . . ?
O2 C1 C8 O1 60.7(5) . . . . ?
O2 C1 C8 N1 -119.1(3) . . . . ?
O2 C1 C10 N2 -76.8(4) . . . . ?
N2 C11 C12 C13 -177.9(4) . . . . ?
N2 C11 C16 N3 -0.4(4) . . . . ?
N2 C11 C16 C15 179.0(3) . . . . ?
N2 C17 C18 C19 169.6(4) . . . . ?
N2 C17 C18 C23 -10.9(6) . . . . ?
N3 C17 C18 C19 -9.8(5) . . . . ?
N3 C17 C18 C23 169.7(4) . . . . ?
C1 O2 C23 C18 -20.1(6) . . . . ?
C1 O2 C23 C22 161.7(3) . . . . ?
C1 C2 C3 C4 -177.1(4) . . . . ?
C1 C2 C7 N1 -2.6(4) . . . . ?
C1 C2 C7 C6 176.9(4) . . . . ?
C2 C1 C8 O1 175.3(4) . . . . ?
C2 C1 C8 N1 -4.5(4) . . . . ?
C2 C1 C10 N2 164.3(3) . . . . ?
C2 C3 C4 Br2 179.8(3) . . . . ?
C2 C3 C4 C5 0.9(6) . . . . ?
C3 C2 C7 N1 -179.5(3) . . . . ?
C3 C2 C7 C6 0.0(6) . . . . ?
C3 C4 C5 C6 0.0(6) . . . . ?
C4 C5 C6 C7 -0.9(6) . . . . ?
C5 C6 C7 N1 -179.7(4) . . . . ?
C5 C6 C7 C2 0.9(6) . . . . ?
C7 N1 C8 O1 -176.5(4) . . . . ?
C7 N1 C8 C1 3.2(4) . . . . ?
C7 C2 C3 C4 -0.9(6) . . . . ?
C8 N1 C7 C2 -0.5(4) . . . . ?
C8 N1 C7 C6 -179.9(4) . . . . ?
C8 C1 C2 C3 -179.2(4) . . . . ?
C8 C1 C2 C7 4.2(4) . . . . ?
C8 C1 C10 N2 51.1(4) . . . . ?
C9 N1 C7 C2 -176.6(4) . . . . ?
C9 N1 C7 C6 4.0(6) . . . . ?
C9 N1 C8 O1 -0.4(6) . . . . ?
C9 N1 C8 C1 179.4(3) . . . . ?
C10 N2 C11 C12 -0.4(6) . . . . ?
C10 N2 C11 C16 -178.1(3) . . . . ?
C10 N2 C17 N3 178.3(3) . . . . ?
C10 N2 C17 C18 -1.1(6) . . . . ?
C10 C1 C2 C3 60.5(5) . . . . ?
C10 C1 C2 C7 -116.1(4) . . . . ?
C10 C1 C8 O1 -67.4(5) . . . . ?
C10 C1 C8 N1 112.8(4) . . . . ?
C11 N2 C10 C1 -137.2(4) . . . . ?
C11 N2 C17 N3 0.3(4) . . . . ?
C11 N2 C17 C18 -179.1(3) . . . . ?
C11 C12 C13 C14 -0.5(6) . . . . ?
C12 C11 C16 N3 -178.3(3) . . . . ?
C12 C11 C16 C15 1.1(6) . . . . ?
C12 C13 C14 C15 1.3(6) . . . . ?
C13 C14 C15 C16 -0.8(6) . . . . ?
C14 C15 C16 N3 178.9(4) . . . . ?
C14 C15 C16 C11 -0.3(6) . . . . ?
C16 N3 C17 N2 -0.5(4) . . . . ?
C16 N3 C17 C18 178.9(3) . . . . ?
C16 C11 C12 C13 -0.6(6) . . . . ?
C17 N2 C10 C1 45.1(5) . . . . ?
C17 N2 C11 C12 177.7(4) . . . . ?
C17 N2 C11 C16 0.0(4) . . . . ?
C17 N3 C16 C11 0.6(4) . . . . ?
C17 N3 C16 C15 -178.7(4) . . . . ?
C17 C18 C19 C20 179.8(4) . . . . ?
C17 C18 C23 O2 0.5(7) . . . . ?
C17 C18 C23 C22 178.5(4) . . . . ?
C18 C19 C20 C21 1.1(7) . . . . ?
C19 C18 C23 O2 179.9(4) . . . . ?
C19 C18 C23 C22 -2.1(6) . . . . ?
C19 C20 C21 C22 -0.7(6) . . . . ?
C20 C21 C22 C23 -1.2(6) . . . . ?
C21 C22 C23 O2 -179.1(4) . . . . ?
C21 C22 C23 C18 2.6(6) . . . . ?
C23 O2 C1 C2 -177.8(3) . . . . ?
C23 O2 C1 C8 -66.4(4) . . . . ?
C23 O2 C1 C10 62.3(5) . . . . ?
C23 C18 C19 C20 0.3(6) . . . . ?

loop_
_twin_individual_id
_twin_individual_mass_fraction_refined
1 0.9134(12)
2 0.0866(12)
